data_4335434
loop_
_publ_author_name
'Sang Ho Lim'
'Seth M. Cohen'

_publ_section_title
;
 Self-Assembled Supramolecular Clusters Based on Phosphines and Coinage
 Metals: Tetrahedra, Helicates, and Mesocates
;
_journal_name_full 'Inorganic Chemistry'
_journal_page_first 7862
_journal_page_last 7872
_journal_paper_doi 10.1021/ic302840x
_journal_volume 52
_journal_year 2013
_chemical_formula_moiety 'C104 H76 Au2 Cl4 I2 P6'
_chemical_formula_sum 'C104 H76 Au2 Cl4 I2 P6'
_chemical_formula_weight 2301.01
_chemical_name_common {[Au2(1,4-dppeb)3]I2}n
_chemical_name_systematic
; 
 ? 
;
_space_group_IT_number 2
_symmetry_cell_setting triclinic
_symmetry_space_group_name_Hall '-P 1'
_symmetry_space_group_name_H-M 'P -1'
_atom_sites_solution_hydrogens geom
_atom_sites_solution_primary direct
_atom_sites_solution_secondary difmap
_audit_creation_method SHELXL-97
_cell_angle_alpha 78.413(2)
_cell_angle_beta 84.505(2)
_cell_angle_gamma 76.643(2)
_cell_formula_units_Z 2
_cell_length_a 10.2728(3)
_cell_length_b 21.4363(7)
_cell_length_c 22.0514(7)
_cell_measurement_reflns_used 9579
_cell_measurement_temperature 100(2)
_cell_measurement_theta_max 25.97
_cell_measurement_theta_min 2.29
_cell_volume 4622.1(3)
_computing_cell_refinement 'Bruker SMART'
_computing_data_collection 'Bruker SMART'
_computing_data_reduction 'Bruker SAINT'
_computing_molecular_graphics 'Bruker SHELXTL'
_computing_publication_material 'Bruker SHELXTL'
_computing_structure_refinement 'SHELXL-97 (Sheldrick, 2008)'
_computing_structure_solution 'SHELXS-97 (Sheldrick, 2008)'
_diffrn_ambient_temperature 100(2)
_diffrn_measured_fraction_theta_full 0.989
_diffrn_measured_fraction_theta_max 0.989
_diffrn_measurement_device_type 'Bruker APEX-II CCD'
_diffrn_measurement_method 'phi and omega scans'
_diffrn_radiation_monochromator graphite
_diffrn_radiation_source 'fine-focus sealed tube'
_diffrn_radiation_type MoK\a
_diffrn_radiation_wavelength 0.71073
_diffrn_reflns_av_R_equivalents 0.0466
_diffrn_reflns_av_sigmaI/netI 0.0618
_diffrn_reflns_limit_h_max 12
_diffrn_reflns_limit_h_min -12
_diffrn_reflns_limit_k_max 26
_diffrn_reflns_limit_k_min -26
_diffrn_reflns_limit_l_max 21
_diffrn_reflns_limit_l_min -27
_diffrn_reflns_number 59888
_diffrn_reflns_theta_full 26.13
_diffrn_reflns_theta_max 26.13
_diffrn_reflns_theta_min 1.49
_exptl_absorpt_coefficient_mu 4.105
_exptl_absorpt_correction_T_max 0.498
_exptl_absorpt_correction_T_min 0.405
_exptl_absorpt_correction_type multi-scan
_exptl_absorpt_process_details SADABS
_exptl_crystal_colour colorless
_exptl_crystal_density_diffrn 1.653
_exptl_crystal_description prism
_exptl_crystal_F_000 2244
_exptl_crystal_size_max 0.23
_exptl_crystal_size_mid 0.21
_exptl_crystal_size_min 0.17
_refine_diff_density_max 1.532
_refine_diff_density_min -1.874
_refine_diff_density_rms 0.296
_refine_ls_extinction_method SHELXTL
_refine_ls_goodness_of_fit_ref 1.095
_refine_ls_hydrogen_treatment constr
_refine_ls_matrix_type full
_refine_ls_number_parameters 1127
_refine_ls_number_reflns 18216
_refine_ls_number_restraints 3
_refine_ls_restrained_S_all 1.095
_refine_ls_R_factor_all 0.0751
_refine_ls_R_factor_gt 0.0430
_refine_ls_shift/su_max 0.005
_refine_ls_shift/su_mean 0.000
_refine_ls_structure_factor_coef Fsqd
_refine_ls_weighting_details 'calc w=1/[\s^2^(Fo^2^)+(0.0722P)^2^+1.7258P] where P=(Fo^2^+2Fc^2^)/3'
_refine_ls_weighting_scheme calc
_refine_ls_wR_factor_gt 0.1065
_refine_ls_wR_factor_ref 0.1340
_reflns_number_gt 13309
_reflns_number_total 18216
_reflns_threshold_expression >2sigma(I)
_cod_data_source_file ic302840x_si_002_09.cif
_cod_data_source_block {[Au2[1,4-dppeb]3]I2}n
_cod_database_code 4335434

loop_
_symmetry_equiv_pos_as_xyz
'x, y, z'
'-x, -y, -z'

loop_
_atom_site_label
_atom_site_type_symbol
_atom_site_fract_x
_atom_site_fract_y
_atom_site_fract_z
_atom_site_U_iso_or_equiv
_atom_site_adp_type
_atom_site_occupancy
_atom_site_symmetry_multiplicity
_atom_site_calc_flag
_atom_site_refinement_flags
_atom_site_disorder_assembly
_atom_site_disorder_group
Au1 Au 0.61549(3) 0.257639(14) 1.080730(13) 0.02634(9) Uani 1 1 d . . .
I1 I 0.70052(5) 0.35259(2) 1.13678(2) 0.03244(13) Uani 1 1 d . . .
P3 P 0.81984(19) 0.17957(9) 1.07057(9) 0.0274(4) Uani 1 1 d . . .
P2 P 0.52712(17) 0.33116(9) 0.99148(9) 0.0234(4) Uani 1 1 d . . .
P1 P 0.53865(17) -0.21086(9) 0.84716(9) 0.0224(4) Uani 1 1 d . . .
C7 C 0.2549(7) 0.4144(3) 1.0017(4) 0.0281(17) Uani 1 1 d . . .
C8 C 0.5030(7) 0.2893(4) 0.9299(3) 0.0284(17) Uani 1 1 d . . .
C9 C 0.1253(7) 0.4573(4) 1.0013(4) 0.0309(18) Uani 1 1 d . . .
C10 C 0.7613(7) 0.3700(4) 0.9486(4) 0.0321(18) Uani 1 1 d . . .
H10 H 0.8027 0.3270 0.9674 0.039 Uiso 1 1 calc R . .
C11 C 0.6858(7) -0.2639(4) 0.8187(4) 0.0313(18) Uani 1 1 d . . .
C12 C 0.9046(7) 0.1343(4) 1.1399(4) 0.0321(18) Uani 1 1 d . . .
C14 C 0.4659(7) -0.1571(4) 0.7784(4) 0.0283(17) Uani 1 1 d . . .
C15 C 0.1059(7) 0.5178(4) 0.9617(4) 0.0355(19) Uani 1 1 d . . .
H15 H 0.1783 0.5299 0.9355 0.043 Uiso 1 1 calc R . .
C16 C 0.6023(7) -0.1555(4) 0.8789(4) 0.0304(18) Uani 1 1 d . . .
C18 C 0.9538(7) 0.2092(4) 1.0229(4) 0.0303(17) Uani 1 1 d . . .
C19 C 0.6214(7) 0.3906(3) 0.9531(3) 0.0267(16) Uani 1 1 d . . .
C20 C 0.3656(7) 0.3801(3) 0.9989(3) 0.0274(16) Uani 1 1 d . . .
C22 C 0.4789(7) 0.3230(5) 0.8697(4) 0.041(2) Uani 1 1 d . . .
H22 H 0.4770 0.3684 0.8600 0.049 Uiso 1 1 calc R . .
C24 C -0.0182(7) 0.5604(4) 0.9605(4) 0.0352(19) Uani 1 1 d . . .
H24 H -0.0305 0.6017 0.9336 0.042 Uiso 1 1 calc R . .
C28 C 0.7798(8) 0.4746(4) 0.8905(4) 0.043(2) Uani 1 1 d . . .
H28 H 0.8340 0.5030 0.8686 0.052 Uiso 1 1 calc R . .
C30 C 0.8382(8) 0.4115(4) 0.9171(4) 0.0366(19) Uani 1 1 d . . .
H30 H 0.9327 0.3968 0.9135 0.044 Uiso 1 1 calc R . .
C39 C 1.0270(9) 0.2451(4) 1.0460(4) 0.044(2) Uani 1 1 d . . .
H39 H 1.0102 0.2514 1.0877 0.053 Uiso 1 1 calc R . .
C41 C 0.9776(10) 0.2039(5) 0.9613(4) 0.049(2) Uani 1 1 d . . .
H41 H 0.9273 0.1810 0.9432 0.058 Uiso 1 1 calc R . .
C44 C 0.4929(9) -0.1720(5) 0.7207(4) 0.052(2) Uani 1 1 d . . .
H44 H 0.5549 -0.2111 0.7152 0.062 Uiso 1 1 calc R . .
C46 C 0.6353(7) -0.1164(4) 0.9017(4) 0.038(2) Uani 1 1 d . A .
C49 C 1.1234(9) 0.2717(4) 1.0096(5) 0.056(3) Uani 1 1 d . . .
H49 H 1.1741 0.2950 1.0271 0.067 Uiso 1 1 calc R . .
C51 C 0.6717(9) -0.3237(4) 0.8091(5) 0.050(2) Uani 1 1 d . . .
H51 H 0.5889 -0.3368 0.8195 0.061 Uiso 1 1 calc R . .
C52 C 0.7974(8) 0.1168(4) 1.0343(4) 0.041(2) Uani 1 1 d . . .
C53 C 0.7700(9) 0.0763(4) 1.0113(5) 0.053(3) Uani 1 1 d . A .
C55 C 0.4307(10) -0.1306(6) 0.6700(5) 0.065(3) Uani 1 1 d . . .
H55 H 0.4541 -0.1405 0.6298 0.078 Uiso 1 1 calc R . .
C57 C 0.9044(9) 0.1644(5) 1.1886(4) 0.046(2) Uani 1 1 d . . .
H57 H 0.8573 0.2084 1.1865 0.055 Uiso 1 1 calc R . .
C59 C 0.5638(8) 0.4549(4) 0.9280(4) 0.043(2) Uani 1 1 d . . .
H59 H 0.4698 0.4704 0.9330 0.051 Uiso 1 1 calc R . .
C61 C 0.9788(10) 0.0708(5) 1.1431(5) 0.065(3) Uani 1 1 d . . .
H61 H 0.9849 0.0493 1.1090 0.078 Uiso 1 1 calc R . .
C64 C 0.9732(9) 0.1314(5) 1.2424(4) 0.053(3) Uani 1 1 d . . .
H64 H 0.9737 0.1533 1.2758 0.064 Uiso 1 1 calc R . .
C65 C 0.9030(10) -0.3470(5) 0.7731(5) 0.067(3) Uani 1 1 d . . .
H65 H 0.9792 -0.3768 0.7602 0.081 Uiso 1 1 calc R . .
C67 C 0.3383(9) -0.0769(5) 0.6769(5) 0.060(3) Uani 1 1 d . . .
H67 H 0.2922 -0.0505 0.6422 0.072 Uiso 1 1 calc R . .
C68 C 0.6418(8) 0.4964(4) 0.8959(5) 0.051(2) Uani 1 1 d . . .
H68 H 0.6012 0.5397 0.8775 0.061 Uiso 1 1 calc R . .
C70 C 0.7793(10) -0.3643(5) 0.7841(5) 0.055(3) Uani 1 1 d . . .
H70 H 0.7687 -0.4040 0.7744 0.066 Uiso 1 1 calc R . .
C71 C 0.3106(9) -0.0603(5) 0.7341(5) 0.053(3) Uani 1 1 d . . .
H71 H 0.2462 -0.0218 0.7391 0.063 Uiso 1 1 calc R . .
C74 C 1.1479(10) 0.2657(5) 0.9497(5) 0.056(3) Uani 1 1 d . . .
H74 H 1.2149 0.2847 0.9252 0.067 Uiso 1 1 calc R . .
C79 C 0.8064(9) -0.2468(6) 0.8054(7) 0.082(4) Uani 1 1 d . . .
H79 H 0.8167 -0.2062 0.8130 0.099 Uiso 1 1 calc R . .
C83 C 0.3762(8) -0.0996(4) 0.7851(5) 0.046(2) Uani 1 1 d . . .
H83 H 0.3596 -0.0869 0.8245 0.056 Uiso 1 1 calc R . .
C84 C 0.5020(9) 0.2241(4) 0.9433(4) 0.049(2) Uani 1 1 d . . .
H84 H 0.5182 0.2004 0.9841 0.059 Uiso 1 1 calc R . .
C89 C 0.4581(8) 0.2924(6) 0.8248(4) 0.051(3) Uani 1 1 d . . .
H89 H 0.4436 0.3159 0.7838 0.062 Uiso 1 1 calc R . .
C90 C 1.0435(12) 0.0395(7) 1.1965(5) 0.104(5) Uani 1 1 d . . .
H90 H 1.0936 -0.0041 1.1986 0.125 Uiso 1 1 calc R . .
C91 C 1.0375(10) 0.0689(6) 1.2459(5) 0.075(4) Uani 1 1 d . . .
H91 H 1.0788 0.0454 1.2829 0.090 Uiso 1 1 calc R . .
C94 C 1.0774(12) 0.2328(6) 0.9249(5) 0.073(3) Uani 1 1 d . . .
H94 H 1.0942 0.2287 0.8826 0.088 Uiso 1 1 calc R . .
C95 C 0.4580(10) 0.2274(7) 0.8386(5) 0.070(4) Uani 1 1 d . . .
H95 H 0.4443 0.2059 0.8068 0.084 Uiso 1 1 calc R . .
C97 C 0.9143(9) -0.2877(6) 0.7810(7) 0.095(5) Uani 1 1 d . . .
H97 H 0.9963 -0.2740 0.7697 0.114 Uiso 1 1 calc R . .
C5A C 0.4775(11) 0.1925(5) 0.8980(5) 0.070(3) Uani 1 1 d . . .
H5A H 0.4743 0.1477 0.9076 0.083 Uiso 1 1 calc R . .
C1A C 0.6725(8) -0.0680(4) 0.9286(5) 0.050(3) Uani 1 1 d . . .
C1B C 0.7422(9) 0.0260(4) 0.9827(5) 0.060(3) Uani 1 1 d . . .
C1C C 0.7792(11) -0.0362(5) 1.0052(5) 0.067(3) Uani 1 1 d . A .
H1C H 0.8301 -0.0495 1.0411 0.080 Uiso 1 1 calc R . .
C1D C 0.7462(11) -0.0843(5) 0.9779(5) 0.067(3) Uani 1 1 d . A .
H1D H 0.7772 -0.1291 0.9951 0.081 Uiso 1 1 calc R . .
C1E C 0.6653(12) -0.0034(6) 0.8910(6) 0.043(3) Uani 0.699(8) 1 d P A 1
H1E H 0.6392 0.0061 0.8494 0.051 Uiso 0.699(8) 1 calc PR A 1
C1F C 0.6977(12) 0.0439(6) 0.9177(6) 0.041(3) Uani 0.699(8) 1 d P A 1
H1F H 0.6918 0.0871 0.8951 0.049 Uiso 0.699(8) 1 calc PR A 1
C1FB C 0.568(3) -0.0139(13) 0.9485(14) 0.043(3) Uani 0.301(8) 1 d P A 2
H1FB H 0.4768 -0.0096 0.9397 0.051 Uiso 0.301(8) 1 calc PR A 2
C1G C 0.600(3) 0.0291(13) 0.9788(14) 0.041(3) Uani 0.301(8) 1 d P A 2
H1G H 0.5331 0.0598 0.9966 0.049 Uiso 0.301(8) 1 calc PR A 2
Au2 Au 0.90004(3) 0.211052(14) 0.568597(14) 0.02687(9) Uani 1 1 d . . .
I2 I 1.07174(5) 0.09497(2) 0.63219(3) 0.03471(13) Uani 1 1 d . . .
P6 P 0.86119(19) 0.17472(10) 0.47952(9) 0.0274(4) Uani 1 1 d . C .
P5 P -0.02564(18) 0.70742(9) 0.44048(10) 0.0272(4) Uani 1 1 d . . .
P4 P 0.71144(18) 0.23403(10) 0.63806(10) 0.0292(5) Uani 1 1 d . . .
C5 C 0.5845(7) 0.0424(3) 0.4984(3) 0.0245(16) Uani 1 1 d . . .
C6 C 0.4554(7) 0.0567(4) 0.5235(4) 0.0290(17) Uani 1 1 d . . .
H6 H 0.4241 0.0954 0.5400 0.035 Uiso 1 1 calc R . .
C13 C 0.7486(7) 0.1214(4) 0.4886(3) 0.0267(16) Uani 1 1 d . . .
C17 C 0.3726(7) 0.0148(4) 0.5245(4) 0.0320(18) Uani 1 1 d . . .
H17 H 0.2833 0.0253 0.5413 0.038 Uiso 1 1 calc R . .
C21 C -0.1680(7) 0.7108(4) 0.4975(4) 0.0303(17) Uani 1 1 d . . .
C23 C 0.6745(7) 0.0855(3) 0.4949(3) 0.0265(16) Uani 1 1 d . . .
C25 C 0.6136(7) 0.1720(4) 0.6650(4) 0.0327(18) Uani 1 1 d . B .
C26 C -0.3927(9) 0.7614(4) 0.5236(5) 0.049(2) Uani 1 1 d . . .
H26 H -0.4742 0.7913 0.5122 0.058 Uiso 1 1 calc R . .
C27 C 1.0256(7) 0.0681(4) 0.4316(4) 0.0320(18) Uani 1 1 d . C .
H27 H 0.9561 0.0449 0.4443 0.038 Uiso 1 1 calc R . .
C29 C -0.2888(7) 0.7533(4) 0.4812(4) 0.0367(19) Uani 1 1 d . . .
H29 H -0.2986 0.7768 0.4399 0.044 Uiso 1 1 calc R . .
C32 C 0.5929(7) 0.3018(4) 0.6042(4) 0.037(2) Uani 1 1 d . B .
C33 C 0.7882(9) 0.2400(4) 0.4173(4) 0.041(2) Uani 1 1 d . . .
C34 C 1.0096(7) 0.1305(4) 0.4417(4) 0.0328(18) Uani 1 1 d . . .
C35 C 0.4755(7) 0.1860(4) 0.6718(4) 0.038(2) Uani 1 1 d . . .
H35 H 0.4264 0.2297 0.6621 0.046 Uiso 1 1 calc R B .
C36 C -0.1559(9) 0.6759(4) 0.5580(4) 0.043(2) Uani 1 1 d . . .
H36 H -0.0745 0.6462 0.5699 0.051 Uiso 1 1 calc R . .
C37 C -0.2632(10) 0.6849(5) 0.6005(4) 0.054(3) Uani 1 1 d . . .
H37 H -0.2554 0.6619 0.6420 0.065 Uiso 1 1 calc R . .
C38 C -0.0911(7) 0.6967(4) 0.3703(4) 0.0304(18) Uani 1 1 d . . .
C40 C 0.3600(8) 0.4116(4) 0.4997(4) 0.045(2) Uani 1 1 d . . .
H40 H 0.3747 0.3748 0.4800 0.054 Uiso 1 1 calc R . .
C42 C 0.0747(7) 0.6300(4) 0.4653(4) 0.037(2) Uani 1 1 d . . .
C43 C 0.4306(7) 0.4087(4) 0.5519(4) 0.039(2) Uani 1 1 d . B .
C45 C 0.2489(8) 0.5207(4) 0.5043(5) 0.044(2) Uani 1 1 d . . .
C47 C 0.2701(8) 0.4675(4) 0.4770(4) 0.039(2) Uani 1 1 d . . .
H47 H 0.2220 0.4690 0.4419 0.047 Uiso 1 1 calc R . .
C48 C 0.5206(8) 0.3505(4) 0.5781(4) 0.040(2) Uani 1 1 d . . .
C54 C 0.742(3) 0.2505(11) 0.7146(11) 0.026(4) Uani 0.605(11) 1 d P B 1
C60 C 0.7670(9) 0.2245(5) 0.3600(4) 0.052(2) Uani 1 1 d . C .
H60 H 0.7855 0.1801 0.3553 0.062 Uiso 1 1 calc R . .
C62 C 1.2427(9) 0.0722(5) 0.3827(4) 0.054(3) Uani 1 1 d . C .
H62 H 1.3224 0.0521 0.3624 0.065 Uiso 1 1 calc R . .
C63 C 0.6822(8) 0.1078(4) 0.6826(4) 0.047(2) Uani 1 1 d . . .
H63 H 0.7772 0.0975 0.6785 0.056 Uiso 1 1 calc R B .
C66 C 0.4095(8) 0.1363(5) 0.6927(5) 0.052(3) Uani 1 1 d . B .
H66 H 0.3143 0.1457 0.6948 0.062 Uiso 1 1 calc R . .
C69 C 1.2271(10) 0.1348(6) 0.3920(5) 0.067(3) Uani 1 1 d . . .
H69 H 1.2963 0.1580 0.3788 0.080 Uiso 1 1 calc R C .
C72 C 1.1435(8) 0.0386(4) 0.4026(4) 0.038(2) Uani 1 1 d . . .
H72 H 1.1552 -0.0050 0.3965 0.046 Uiso 1 1 calc R C .
C73 C 0.4785(9) 0.0734(5) 0.7104(5) 0.063(3) Uani 1 1 d . . .
H73 H 0.4317 0.0396 0.7259 0.075 Uiso 1 1 calc R B .
C75 C -0.3807(10) 0.7269(5) 0.5827(5) 0.053(3) Uani 1 1 d . . .
H75 H -0.4550 0.7321 0.6118 0.064 Uiso 1 1 calc R . .
C76 C 1.1097(9) 0.1642(5) 0.4209(5) 0.062(3) Uani 1 1 d . C .
H76 H 1.0978 0.2080 0.4264 0.074 Uiso 1 1 calc R . .
C78 C -0.1415(10) 0.6433(5) 0.3689(5) 0.058(3) Uani 1 1 d . . .
H78 H -0.1465 0.6119 0.4057 0.070 Uiso 1 1 calc R . .
C80 C 0.1516(8) 0.5798(4) 0.4830(4) 0.041(2) Uani 1 1 d . . .
C81 C -0.0864(8) 0.7417(5) 0.3175(4) 0.048(2) Uani 1 1 d . . .
H81 H -0.0532 0.7795 0.3176 0.058 Uiso 1 1 calc R . .
C82 C -0.1861(11) 0.6345(6) 0.3133(6) 0.075(4) Uani 1 1 d . . .
H82 H -0.2234 0.5980 0.3127 0.090 Uiso 1 1 calc R . .
C85 C -0.1754(9) 0.6785(6) 0.2611(5) 0.063(3) Uani 1 1 d . . .
H85 H -0.1993 0.6716 0.2228 0.076 Uiso 1 1 calc R . .
C86 C 0.7200(11) 0.2731(6) 0.3109(5) 0.064(3) Uani 1 1 d . . .
H86 H 0.7293 0.2654 0.2696 0.077 Uiso 0.622(10) 1 calc PR C 1
H86A H 0.6785 0.2654 0.2773 0.077 Uiso 0.378(10) 1 calc PR C 2
C87 C 0.6155(10) 0.0596(5) 0.7056(6) 0.068(3) Uani 1 1 d . B .
H87 H 0.6642 0.0162 0.7184 0.081 Uiso 1 1 calc R . .
C93 C 0.7890(19) 0.2005(9) 0.7616(10) 0.039(4) Uani 0.605(11) 1 d P B 1
H93 H 0.7992 0.1568 0.7560 0.047 Uiso 0.605(11) 1 calc PR B 1
C96 C -0.1308(9) 0.7319(6) 0.2634(5) 0.062(3) Uani 1 1 d . . .
H96 H -0.1295 0.7640 0.2269 0.075 Uiso 1 1 calc R . .
C100 C 0.4071(12) 0.4619(5) 0.5795(7) 0.099(5) Uani 1 1 d . . .
H100 H 0.4530 0.4606 0.6153 0.119 Uiso 1 1 calc R B .
C4A C 0.8092(17) 0.2777(11) 0.8232(10) 0.052(5) Uani 0.605(11) 1 d P B 1
H4A H 0.8363 0.2877 0.8594 0.063 Uiso 0.605(11) 1 calc PR B 1
C6A C 0.7563(18) 0.3282(10) 0.7749(9) 0.051(4) Uani 0.605(11) 1 d P B 1
H6A H 0.7428 0.3723 0.7797 0.061 Uiso 0.605(11) 1 calc PR B 1
C7A C 0.7245(17) 0.3144(10) 0.7216(9) 0.043(4) Uani 0.605(11) 1 d P B 1
H7A H 0.6900 0.3488 0.6889 0.052 Uiso 0.605(11) 1 calc PR B 1
C8A C 0.3177(12) 0.5168(6) 0.5557(7) 0.111(6) Uani 1 1 d . B .
H8A H 0.3024 0.5536 0.5754 0.133 Uiso 1 1 calc R . .
C9A C 0.7053(15) 0.3004(7) 0.4300(7) 0.046(4) Uani 0.622(10) 1 d P C 1
H9A H 0.6932 0.3081 0.4713 0.055 Uiso 0.622(10) 1 calc PR C 1
C10A C 0.8222(15) 0.2120(9) 0.8178(7) 0.049(4) Uani 0.605(11) 1 d P B 1
H10A H 0.8522 0.1771 0.8508 0.058 Uiso 0.605(11) 1 calc PR B 1
C11A C 0.655(2) 0.3371(9) 0.3254(9) 0.058(5) Uani 0.622(10) 1 d P C 1
H11A H 0.6210 0.3718 0.2929 0.070 Uiso 0.622(10) 1 calc PR C 1
C12A C 0.643(2) 0.3471(8) 0.3829(8) 0.065(4) Uani 0.622(10) 1 d P C 1
H12A H 0.5911 0.3872 0.3921 0.078 Uiso 0.622(10) 1 calc PR C 1
C7B C 0.753(3) 0.3368(15) 0.6927(15) 0.043(4) Uani 0.395(11) 1 d P B 2
H7B H 0.7344 0.3644 0.6536 0.052 Uiso 0.395(11) 1 calc PR B 2
C54A C 0.744(5) 0.2723(19) 0.699(2) 0.026(4) Uani 0.395(11) 1 d P B 2
C93A C 0.764(3) 0.2330(14) 0.7549(18) 0.039(4) Uani 0.395(11) 1 d P B 2
H93A H 0.7550 0.1890 0.7604 0.047 Uiso 0.395(11) 1 calc PR B 2
C10B C 0.799(3) 0.2581(18) 0.8068(16) 0.049(4) Uani 0.395(11) 1 d P B 2
H10B H 0.8155 0.2317 0.8465 0.058 Uiso 0.395(11) 1 calc PR B 2
C4B C 0.806(3) 0.3254(17) 0.7933(14) 0.052(5) Uani 0.395(11) 1 d P B 2
H4B H 0.8251 0.3442 0.8260 0.063 Uiso 0.395(11) 1 calc PR B 2
C6B C 0.787(2) 0.3629(14) 0.7382(12) 0.051(4) Uani 0.395(11) 1 d P B 2
H6B H 0.7963 0.4069 0.7309 0.061 Uiso 0.395(11) 1 calc PR B 2
C9B C 0.795(3) 0.2999(12) 0.4182(12) 0.046(4) Uani 0.378(10) 1 d P C 2
H9B H 0.8203 0.3112 0.4543 0.055 Uiso 0.378(10) 1 calc PR C 2
C12B C 0.764(3) 0.3484(14) 0.3632(13) 0.065(4) Uani 0.378(10) 1 d P C 2
H12B H 0.7642 0.3926 0.3640 0.078 Uiso 0.378(10) 1 calc PR C 2
C11B C 0.738(3) 0.3341(16) 0.3149(16) 0.058(5) Uani 0.378(10) 1 d P C 2
H11B H 0.7303 0.3667 0.2785 0.070 Uiso 0.378(10) 1 calc PR C 2
Cl4S Cl 0.3822(4) 0.47831(16) 0.75119(16) 0.0870(9) Uani 1 1 d . . .
Cl3S Cl 0.1309(6) 0.4647(3) 0.8129(3) 0.099(2) Uani 0.630(6) 1 d P D 1
C2S C 0.255(2) 0.4989(11) 0.7958(11) 0.099(2) Uani 0.630(6) 1 d P D 1
H2SA H 0.2165 0.5452 0.7789 0.119 Uiso 0.630(6) 1 calc PR D 1
H2SB H 0.2916 0.4984 0.8360 0.119 Uiso 0.630(6) 1 calc PR D 1
Cl5S Cl 0.5895(9) 0.5389(5) 0.6949(4) 0.091(3) Uani 0.370(6) 1 d P D 2
C3S C 0.504(3) 0.5054(15) 0.7600(14) 0.066(8) Uani 0.370(6) 1 d P D 2
H3SA H 0.5689 0.4695 0.7839 0.080 Uiso 0.370(6) 1 calc PR D 2
H3SB H 0.4735 0.5391 0.7860 0.080 Uiso 0.370(6) 1 calc PR D 2
Cl2S Cl 0.2849(5) 0.5011(2) 0.3036(3) 0.0594(13) Uani 0.50 1 d PD E 1
Cl1S Cl 0.0171(5) 0.4798(2) 0.3409(3) 0.0648(14) Uani 0.50 1 d PD E 1
C1S C 0.1138(17) 0.5344(8) 0.3083(11) 0.060(6) Uani 0.50 1 d PD E 1
H1SA H 0.0979 0.5696 0.3329 0.072 Uiso 0.50 1 calc PR E 1
H1SB H 0.0842 0.5546 0.2660 0.072 Uiso 0.50 1 calc PR E 1
Cl6S Cl 0.9256(13) 0.0841(6) 0.8660(5) 0.187(4) Uani 0.50 1 d PD . .
Cl7S Cl 1.2090(14) 0.0828(6) 0.8284(5) 0.187(4) Uani 0.50 1 d PD . .
C4S C 1.046(2) 0.101(2) 0.8077(10) 0.187(4) Uani 0.50 1 d PD . .
H4SA H 1.0412 0.0760 0.7748 0.224 Uiso 0.50 1 calc PR . .
H4SB H 1.0220 0.1476 0.7894 0.224 Uiso 0.50 1 calc PR . .

loop_
_atom_site_aniso_label
_atom_site_aniso_U_11
_atom_site_aniso_U_22
_atom_site_aniso_U_33
_atom_site_aniso_U_23
_atom_site_aniso_U_13
_atom_site_aniso_U_12
Au1 0.03394(16) 0.02613(16) 0.02317(16) -0.00217(12) -0.00838(12) -0.01425(12)
I1 0.0483(3) 0.0258(3) 0.0295(3) -0.0015(2) -0.0153(2) -0.0185(2)
P3 0.0345(10) 0.0220(10) 0.0290(11) -0.0017(8) -0.0122(9) -0.0112(8)
P2 0.0217(9) 0.0257(10) 0.0224(10) -0.0011(8) -0.0042(8) -0.0060(8)
P1 0.0234(9) 0.0216(10) 0.0247(10) -0.0006(8) -0.0090(8) -0.0098(7)
C7 0.029(4) 0.023(4) 0.034(5) -0.007(3) 0.003(3) -0.010(3)
C8 0.019(3) 0.045(5) 0.022(4) -0.009(4) -0.002(3) -0.005(3)
C9 0.028(4) 0.027(4) 0.041(5) -0.010(4) -0.001(3) -0.010(3)
C10 0.035(4) 0.030(4) 0.032(5) -0.001(3) -0.006(4) -0.011(3)
C11 0.031(4) 0.027(4) 0.035(5) -0.002(3) -0.015(3) -0.002(3)
C12 0.021(4) 0.043(5) 0.033(5) -0.002(4) -0.007(3) -0.010(3)
C14 0.018(3) 0.034(4) 0.033(5) -0.003(3) -0.002(3) -0.010(3)
C15 0.024(4) 0.034(5) 0.047(5) -0.005(4) 0.008(4) -0.009(3)
C16 0.024(4) 0.022(4) 0.047(5) -0.004(4) -0.014(3) -0.004(3)
C18 0.039(4) 0.023(4) 0.030(4) -0.003(3) -0.008(3) -0.008(3)
C19 0.027(4) 0.026(4) 0.027(4) 0.000(3) 0.000(3) -0.010(3)
C20 0.029(4) 0.025(4) 0.028(4) 0.000(3) -0.003(3) -0.009(3)
C22 0.030(4) 0.066(6) 0.028(5) -0.005(4) -0.005(4) -0.015(4)
C24 0.028(4) 0.023(4) 0.052(6) -0.004(4) 0.006(4) -0.006(3)
C28 0.038(5) 0.048(6) 0.044(6) 0.006(4) -0.003(4) -0.023(4)
C30 0.028(4) 0.043(5) 0.040(5) -0.005(4) -0.003(4) -0.011(4)
C39 0.056(5) 0.032(5) 0.048(6) -0.015(4) 0.020(4) -0.021(4)
C41 0.066(6) 0.052(6) 0.031(5) -0.005(4) -0.006(5) -0.019(5)
C44 0.043(5) 0.061(6) 0.043(6) -0.012(5) -0.010(4) 0.008(5)
C46 0.027(4) 0.023(4) 0.062(6) -0.007(4) -0.022(4) 0.002(3)
C49 0.049(5) 0.035(5) 0.086(8) -0.020(5) 0.022(5) -0.016(4)
C51 0.052(5) 0.037(5) 0.062(7) -0.014(5) 0.011(5) -0.010(4)
C52 0.040(5) 0.032(5) 0.055(6) -0.007(4) -0.024(4) -0.006(4)
C53 0.050(5) 0.025(5) 0.090(8) -0.017(5) -0.041(5) 0.003(4)
C55 0.054(6) 0.094(9) 0.033(6) -0.008(6) -0.008(5) 0.010(6)
C57 0.049(5) 0.045(5) 0.048(6) 0.003(4) -0.025(4) -0.019(4)
C59 0.029(4) 0.033(5) 0.060(6) 0.007(4) -0.003(4) -0.004(4)
C61 0.058(6) 0.081(8) 0.035(6) -0.004(5) -0.012(5) 0.025(6)
C64 0.055(6) 0.073(7) 0.035(5) 0.004(5) -0.017(4) -0.026(5)
C65 0.055(6) 0.055(7) 0.085(9) -0.030(6) -0.020(6) 0.023(5)
C67 0.033(5) 0.074(7) 0.049(7) 0.023(5) 0.002(4) 0.005(5)
C68 0.041(5) 0.037(5) 0.062(7) 0.021(5) -0.006(5) -0.008(4)
C70 0.071(7) 0.036(5) 0.056(7) -0.009(5) 0.008(5) -0.013(5)
C71 0.040(5) 0.046(6) 0.063(7) 0.012(5) -0.013(5) -0.005(4)
C74 0.053(6) 0.054(6) 0.054(7) 0.000(5) 0.020(5) -0.015(5)
C79 0.028(5) 0.070(8) 0.167(13) -0.067(8) 0.001(6) -0.010(5)
C83 0.042(5) 0.043(5) 0.056(6) 0.000(4) -0.019(4) -0.016(4)
C84 0.065(6) 0.040(5) 0.042(6) -0.016(4) -0.025(5) 0.003(4)
C89 0.034(5) 0.097(9) 0.025(5) -0.013(5) -0.010(4) -0.013(5)
C90 0.095(9) 0.121(11) 0.048(7) -0.007(7) -0.020(7) 0.072(8)
C91 0.050(6) 0.122(11) 0.027(5) -0.011(6) -0.014(5) 0.034(6)
C94 0.094(9) 0.081(9) 0.033(6) -0.003(6) 0.003(6) -0.003(7)
C95 0.050(6) 0.124(11) 0.045(7) -0.051(7) -0.020(5) -0.001(6)
C97 0.026(5) 0.107(10) 0.178(15) -0.083(10) 0.008(7) -0.021(6)
C5A 0.091(8) 0.060(7) 0.065(8) -0.034(6) -0.038(6) 0.002(6)
C1A 0.041(5) 0.025(5) 0.090(8) -0.019(5) -0.044(5) 0.002(4)
C1B 0.056(6) 0.026(5) 0.107(9) -0.025(5) -0.055(6) 0.004(4)
C1C 0.095(8) 0.038(6) 0.078(8) -0.008(5) -0.056(7) -0.015(5)
C1D 0.088(8) 0.032(5) 0.089(9) -0.018(5) -0.049(7) -0.003(5)
C1E 0.049(7) 0.036(6) 0.053(8) -0.014(6) -0.018(6) -0.016(5)
C1F 0.050(7) 0.028(6) 0.050(7) -0.010(5) -0.018(6) -0.011(5)
C1FB 0.049(7) 0.036(6) 0.053(8) -0.014(6) -0.018(6) -0.016(5)
C1G 0.050(7) 0.028(6) 0.050(7) -0.010(5) -0.018(6) -0.011(5)
Au2 0.02351(14) 0.02872(17) 0.03001(18) -0.00832(13) -0.00677(12) -0.00427(12)
I2 0.0267(2) 0.0272(3) 0.0451(3) -0.0033(2) -0.0057(2) 0.0033(2)
P6 0.0323(10) 0.0281(11) 0.0264(11) -0.0058(8) -0.0021(8) -0.0150(8)
P5 0.0216(9) 0.0249(10) 0.0364(12) -0.0073(9) -0.0126(8) -0.0019(8)
P4 0.0199(9) 0.0338(11) 0.0337(12) -0.0107(9) -0.0088(8) 0.0017(8)
C5 0.025(4) 0.026(4) 0.023(4) -0.001(3) -0.010(3) -0.005(3)
C6 0.030(4) 0.025(4) 0.032(4) -0.006(3) -0.003(3) -0.003(3)
C13 0.022(3) 0.035(4) 0.025(4) -0.004(3) -0.005(3) -0.009(3)
C17 0.024(4) 0.030(4) 0.044(5) -0.012(4) -0.003(3) -0.006(3)
C21 0.032(4) 0.028(4) 0.034(5) -0.012(4) -0.007(3) -0.008(3)
C23 0.028(4) 0.027(4) 0.026(4) -0.004(3) -0.013(3) -0.005(3)
C25 0.025(4) 0.040(5) 0.032(5) -0.013(4) 0.001(3) -0.001(3)
C26 0.044(5) 0.035(5) 0.061(7) -0.013(5) 0.015(5) -0.002(4)
C27 0.032(4) 0.035(5) 0.031(5) -0.008(4) -0.008(3) -0.009(3)
C29 0.034(4) 0.025(4) 0.050(6) -0.006(4) -0.004(4) -0.004(3)
C32 0.018(4) 0.043(5) 0.049(5) -0.008(4) -0.007(4) -0.004(3)
C33 0.067(6) 0.035(5) 0.027(5) 0.005(4) -0.011(4) -0.028(4)
C34 0.029(4) 0.041(5) 0.035(5) -0.013(4) -0.006(3) -0.013(3)
C35 0.025(4) 0.052(5) 0.037(5) -0.010(4) -0.004(4) -0.004(4)
C36 0.052(5) 0.041(5) 0.038(5) -0.002(4) -0.009(4) -0.018(4)
C37 0.072(7) 0.067(7) 0.032(5) -0.010(5) -0.002(5) -0.031(6)
C38 0.018(3) 0.044(5) 0.035(5) -0.020(4) -0.007(3) -0.007(3)
C40 0.037(5) 0.034(5) 0.065(7) -0.020(5) -0.014(4) 0.003(4)
C42 0.031(4) 0.027(4) 0.060(6) -0.010(4) -0.018(4) -0.011(4)
C43 0.025(4) 0.031(5) 0.065(6) -0.019(4) -0.011(4) -0.001(3)
C45 0.040(5) 0.026(4) 0.072(7) -0.015(4) -0.029(5) 0.000(4)
C47 0.030(4) 0.034(5) 0.055(6) -0.015(4) -0.014(4) 0.003(4)
C48 0.029(4) 0.029(5) 0.062(6) -0.013(4) -0.013(4) -0.001(4)
C54 0.020(4) 0.036(16) 0.017(14) 0.003(9) 0.002(8) -0.005(10)
C60 0.055(6) 0.057(6) 0.044(6) -0.006(5) -0.014(5) -0.011(5)
C62 0.033(5) 0.094(8) 0.038(6) -0.026(6) -0.002(4) -0.007(5)
C63 0.033(4) 0.043(5) 0.061(6) -0.008(5) 0.009(4) -0.006(4)
C66 0.029(4) 0.069(7) 0.061(7) -0.014(5) -0.005(4) -0.017(5)
C69 0.061(6) 0.105(9) 0.063(7) -0.053(7) 0.032(5) -0.054(6)
C72 0.040(5) 0.048(5) 0.026(4) -0.009(4) -0.011(4) -0.001(4)
C73 0.042(5) 0.056(7) 0.092(9) -0.015(6) 0.013(5) -0.018(5)
C75 0.062(6) 0.047(6) 0.055(7) -0.023(5) 0.018(5) -0.018(5)
C76 0.057(6) 0.077(7) 0.075(8) -0.051(6) 0.024(5) -0.041(5)
C78 0.072(7) 0.071(7) 0.046(6) -0.015(5) -0.003(5) -0.041(6)
C80 0.028(4) 0.026(5) 0.071(7) -0.014(4) -0.011(4) 0.000(4)
C81 0.044(5) 0.054(6) 0.048(6) -0.019(5) -0.026(4) 0.002(4)
C82 0.090(8) 0.100(10) 0.065(8) -0.047(7) 0.001(7) -0.060(7)
C85 0.042(5) 0.112(10) 0.048(7) -0.049(7) -0.009(5) -0.011(6)
C86 0.079(7) 0.076(8) 0.034(6) 0.003(5) -0.008(5) -0.018(6)
C87 0.052(6) 0.047(6) 0.094(9) -0.006(6) 0.021(6) -0.008(5)
C93 0.034(9) 0.046(12) 0.038(7) -0.016(12) -0.010(6) -0.001(10)
C96 0.056(6) 0.085(8) 0.047(6) -0.017(6) -0.026(5) -0.003(6)
C100 0.094(9) 0.068(8) 0.139(12) -0.057(8) -0.097(9) 0.046(7)
C4A 0.040(7) 0.077(14) 0.047(12) -0.031(9) -0.010(7) -0.009(10)
C6A 0.051(9) 0.063(12) 0.052(11) -0.028(8) -0.011(8) -0.019(8)
C7A 0.037(9) 0.046(12) 0.053(14) -0.029(10) -0.007(9) -0.004(7)
C8A 0.103(9) 0.058(8) 0.180(15) -0.073(9) -0.097(10) 0.046(7)
C9A 0.050(8) 0.044(7) 0.043(8) -0.010(6) -0.038(8) 0.008(8)
C10A 0.044(7) 0.061(11) 0.042(9) -0.001(9) -0.013(6) -0.015(9)
C11A 0.086(14) 0.037(7) 0.047(9) 0.017(6) -0.019(12) -0.021(12)
C12A 0.095(11) 0.046(8) 0.050(10) -0.005(7) -0.029(10) 0.000(9)
C7B 0.037(9) 0.046(12) 0.053(14) -0.029(10) -0.007(9) -0.004(7)
C54A 0.020(4) 0.036(16) 0.017(14) 0.003(9) 0.002(8) -0.005(10)
C93A 0.034(9) 0.046(12) 0.038(7) -0.016(12) -0.010(6) -0.001(10)
C10B 0.044(7) 0.061(11) 0.042(9) -0.001(9) -0.013(6) -0.015(9)
C4B 0.040(7) 0.077(14) 0.047(12) -0.031(9) -0.010(7) -0.009(10)
C6B 0.051(9) 0.063(12) 0.052(11) -0.028(8) -0.011(8) -0.019(8)
C9B 0.050(8) 0.044(7) 0.043(8) -0.010(6) -0.038(8) 0.008(8)
C12B 0.095(11) 0.046(8) 0.050(10) -0.005(7) -0.029(10) 0.000(9)
C11B 0.086(14) 0.037(7) 0.047(9) 0.017(6) -0.019(12) -0.021(12)
Cl4S 0.112(3) 0.073(2) 0.082(2) -0.0125(17) 0.0023(19) -0.0358(19)
Cl3S 0.109(4) 0.116(5) 0.104(4) -0.070(4) 0.035(3) -0.061(3)
C2S 0.109(4) 0.116(5) 0.104(4) -0.070(4) 0.035(3) -0.061(3)
Cl5S 0.092(7) 0.092(7) 0.083(7) 0.000(5) 0.000(5) -0.023(5)
C3S 0.08(2) 0.062(19) 0.07(2) -0.018(16) -0.007(16) -0.020(16)
Cl2S 0.055(3) 0.054(3) 0.064(3) -0.015(3) 0.000(2) 0.002(2)
Cl1S 0.061(3) 0.044(3) 0.088(4) 0.002(3) -0.011(3) -0.018(2)
C1S 0.064(13) 0.029(10) 0.086(17) -0.013(10) 0.010(12) -0.011(9)
Cl6S 0.295(11) 0.146(6) 0.090(5) -0.024(5) 0.021(6) 0.001(7)
Cl7S 0.295(11) 0.146(6) 0.090(5) -0.024(5) 0.021(6) 0.001(7)
C4S 0.295(11) 0.146(6) 0.090(5) -0.024(5) 0.021(6) 0.001(7)

loop_
_atom_type_symbol
_atom_type_description
_atom_type_scat_dispersion_real
_atom_type_scat_dispersion_imag
_atom_type_scat_source
C C 0.0033 0.0016 'International Tables Vol C Tables 4.2.6.8 and 6.1.1.4'
H H 0.0000 0.0000 'International Tables Vol C Tables 4.2.6.8 and 6.1.1.4'
P P 0.1023 0.0942 'International Tables Vol C Tables 4.2.6.8 and 6.1.1.4'
Cl Cl 0.1484 0.1585 'International Tables Vol C Tables 4.2.6.8 and 6.1.1.4'
I I -0.4742 1.8119 'International Tables Vol C Tables 4.2.6.8 and 6.1.1.4'
Au Au -2.0133 8.8022 'International Tables Vol C Tables 4.2.6.8 and 6.1.1.4'

loop_
_geom_angle_atom_site_label_1
_geom_angle_atom_site_label_2
_geom_angle_atom_site_label_3
_geom_angle
_geom_angle_site_symmetry_1
_geom_angle_site_symmetry_3
P2 Au1 P1 117.24(6) . 2_657
P2 Au1 P3 119.35(7) . .
P1 Au1 P3 110.77(7) 2_657 .
P2 Au1 I1 96.76(5) . .
P1 Au1 I1 107.31(5) 2_657 .
P3 Au1 I1 102.28(4) . .
C52 P3 C18 102.5(4) . .
C52 P3 C12 102.5(4) . .
C18 P3 C12 102.2(3) . .
C52 P3 Au1 111.7(3) . .
C18 P3 Au1 116.5(2) . .
C12 P3 Au1 119.2(3) . .
C20 P2 C19 101.8(3) . .
C20 P2 C8 100.2(3) . .
C19 P2 C8 104.1(3) . .
C20 P2 Au1 117.9(3) . .
C19 P2 Au1 117.9(2) . .
C8 P2 Au1 112.6(3) . .
C16 P1 C11 104.6(3) . .
C16 P1 C14 100.0(3) . .
C11 P1 C14 105.2(3) . .
C16 P1 Au1 110.5(3) . 2_657
C11 P1 Au1 119.2(3) . 2_657
C14 P1 Au1 115.2(2) . 2_657
C20 C7 C9 176.5(9) . .
C84 C8 C22 118.4(7) . .
C84 C8 P2 120.0(6) . .
C22 C8 P2 121.5(7) . .
C15 C9 C24 119.5(7) . 2_567
C15 C9 C7 119.1(7) . .
C24 C9 C7 121.4(7) 2_567 .
C30 C10 C19 120.3(7) . .
C30 C10 H10 119.9 . .
C19 C10 H10 119.9 . .
C79 C11 C51 119.5(8) . .
C79 C11 P1 123.2(7) . .
C51 C11 P1 117.3(6) . .
C57 C12 C61 118.3(8) . .
C57 C12 P3 119.7(6) . .
C61 C12 P3 121.9(7) . .
C44 C14 C83 118.6(8) . .
C44 C14 P1 122.7(6) . .
C83 C14 P1 118.7(6) . .
C24 C15 C9 120.5(7) . .
C24 C15 H15 119.8 . .
C9 C15 H15 119.8 . .
C46 C16 P1 175.0(7) . .
C41 C18 C39 117.3(8) . .
C41 C18 P3 122.6(6) . .
C39 C18 P3 119.7(6) . .
C59 C19 C10 118.6(7) . .
C59 C19 P2 124.1(6) . .
C10 C19 P2 117.3(6) . .
C7 C20 P2 177.7(7) . .
C89 C22 C8 121.3(9) . .
C89 C22 H22 119.3 . .
C8 C22 H22 119.3 . .
C15 C24 C9 120.0(8) . 2_567
C15 C24 H24 120.0 . .
C9 C24 H24 120.0 2_567 .
C30 C28 C68 119.8(8) . .
C30 C28 H28 120.1 . .
C68 C28 H28 120.1 . .
C10 C30 C28 120.7(7) . .
C10 C30 H30 119.7 . .
C28 C30 H30 119.7 . .
C49 C39 C18 121.1(9) . .
C49 C39 H39 119.5 . .
C18 C39 H39 119.5 . .
C18 C41 C94 119.9(9) . .
C18 C41 H41 120.0 . .
C94 C41 H41 120.0 . .
C14 C44 C55 120.5(9) . .
C14 C44 H44 119.8 . .
C55 C44 H44 119.8 . .
C16 C46 C1A 178.7(8) . .
C74 C49 C39 121.5(10) . .
C74 C49 H49 119.3 . .
C39 C49 H49 119.3 . .
C11 C51 C70 119.4(9) . .
C11 C51 H51 120.3 . .
C70 C51 H51 120.3 . .
C53 C52 P3 173.9(9) . .
C52 C53 C1B 177.7(11) . .
C67 C55 C44 121.0(10) . .
C67 C55 H55 119.5 . .
C44 C55 H55 119.5 . .
C12 C57 C64 121.2(9) . .
C12 C57 H57 119.4 . .
C64 C57 H57 119.4 . .
C68 C59 C19 120.8(7) . .
C68 C59 H59 119.6 . .
C19 C59 H59 119.6 . .
C90 C61 C12 119.3(10) . .
C90 C61 H61 120.4 . .
C12 C61 H61 120.4 . .
C91 C64 C57 119.4(10) . .
C91 C64 H64 120.3 . .
C57 C64 H64 120.3 . .
C97 C65 C70 119.7(9) . .
C97 C65 H65 120.1 . .
C70 C65 H65 120.1 . .
C55 C67 C71 119.6(9) . .
C55 C67 H67 120.2 . .
C71 C67 H67 120.2 . .
C59 C68 C28 119.8(8) . .
C59 C68 H68 120.1 . .
C28 C68 H68 120.1 . .
C51 C70 C65 120.0(9) . .
C51 C70 H70 120.0 . .
C65 C70 H70 120.0 . .
C67 C71 C83 120.2(9) . .
C67 C71 H71 119.9 . .
C83 C71 H71 119.9 . .
C94 C74 C49 119.6(10) . .
C94 C74 H74 120.2 . .
C49 C74 H74 120.2 . .
C11 C79 C97 121.1(9) . .
C11 C79 H79 119.4 . .
C97 C79 H79 119.4 . .
C14 C83 C71 119.9(9) . .
C14 C83 H83 120.1 . .
C71 C83 H83 120.1 . .
C8 C84 C5A 120.8(9) . .
C8 C84 H84 119.6 . .
C5A C84 H84 119.6 . .
C22 C89 C95 119.6(9) . .
C22 C89 H89 120.2 . .
C95 C89 H89 120.2 . .
C91 C90 C61 121.9(11) . .
C91 C90 H90 119.1 . .
C61 C90 H90 119.1 . .
C64 C91 C90 119.8(10) . .
C64 C91 H91 120.1 . .
C90 C91 H91 120.1 . .
C74 C94 C41 120.5(10) . .
C74 C94 H94 119.7 . .
C41 C94 H94 119.7 . .
C89 C95 C5A 121.1(9) . .
C89 C95 H95 119.5 . .
C5A C95 H95 119.5 . .
C65 C97 C79 119.9(10) . .
C65 C97 H97 120.0 . .
C79 C97 H97 120.0 . .
C95 C5A C84 118.7(11) . .
C95 C5A H5A 120.6 . .
C84 C5A H5A 120.6 . .
C1D C1A C46 121.5(8) . .
C1D C1A C1E 117.8(8) . .
C46 C1A C1E 118.0(9) . .
C1D C1A C1FB 99.1(13) . .
C46 C1A C1FB 120.3(12) . .
C1E C1A C1FB 63.5(13) . .
C1C C1B C53 123.3(9) . .
C1C C1B C1G 98.3(13) . .
C53 C1B C1G 114.1(13) . .
C1C C1B C1F 116.6(8) . .
C53 C1B C1F 118.6(9) . .
C1G C1B C1F 66.8(13) . .
C1B C1C C1D 122.3(9) . .
C1B C1C H1C 118.9 . .
C1D C1C H1C 118.9 . .
C1A C1D C1C 121.0(9) . .
C1A C1D H1D 119.5 . .
C1C C1D H1D 119.5 . .
C1F C1E C1A 117.9(11) . .
C1F C1E H1E 121.0 . .
C1A C1E H1E 121.0 . .
C1E C1F C1B 118.9(11) . .
C1E C1F H1F 120.5 . .
C1B C1F H1F 120.5 . .
C1G C1FB C1A 121(2) . .
C1G C1FB H1FB 119.5 . .
C1A C1FB H1FB 119.5 . .
C1FB C1G C1B 117(2) . .
C1FB C1G H1G 121.6 . .
C1B C1G H1G 121.6 . .
P6 Au2 P5 119.80(7) . 2_666
P6 Au2 P4 115.95(7) . .
P5 Au2 P4 109.06(7) 2_666 .
P6 Au2 I2 100.46(5) . .
P5 Au2 I2 103.99(5) 2_666 .
P4 Au2 I2 105.32(5) . .
C13 P6 C34 102.9(3) . .
C13 P6 C33 102.0(4) . .
C34 P6 C33 103.6(4) . .
C13 P6 Au2 117.0(3) . .
C34 P6 Au2 115.3(2) . .
C33 P6 Au2 114.2(3) . .
C42 P5 C38 101.8(4) . .
C42 P5 C21 103.1(4) . .
C38 P5 C21 104.9(3) . .
C42 P5 Au2 110.5(2) . 2_666
C38 P5 Au2 117.8(3) . 2_666
C21 P5 Au2 116.8(2) . 2_666
C32 P4 C54A 94.6(13) . .
C32 P4 C25 103.4(4) . .
C54A P4 C25 113.1(11) . .
C32 P4 C54 106.1(8) . .
C25 P4 C54 98.8(7) . .
C32 P4 Au2 110.8(3) . .
C54A P4 Au2 113.0(15) . .
C25 P4 Au2 118.6(2) . .
C54 P4 Au2 117.4(9) . .
C6 C5 C17 118.7(7) . 2_656
C6 C5 C23 121.9(7) . .
C17 C5 C23 119.4(6) 2_656 .
C17 C6 C5 119.7(7) . .
C17 C6 H6 120.1 . .
C5 C6 H6 120.1 . .
C23 C13 P6 179.4(8) . .
C6 C17 C5 121.6(7) . 2_656
C6 C17 H17 119.2 . .
C5 C17 H17 119.2 2_656 .
C29 C21 C36 119.0(8) . .
C29 C21 P5 118.8(6) . .
C36 C21 P5 122.0(6) . .
C13 C23 C5 176.5(8) . .
C35 C25 C63 118.5(8) . .
C35 C25 P4 123.4(6) . .
C63 C25 P4 118.1(6) . .
C29 C26 C75 120.2(9) . .
C29 C26 H26 119.9 . .
C75 C26 H26 119.9 . .
C34 C27 C72 120.0(8) . .
C34 C27 H27 120.0 . .
C72 C27 H27 120.0 . .
C26 C29 C21 120.6(9) . .
C26 C29 H29 119.7 . .
C21 C29 H29 119.7 . .
C48 C32 P4 174.2(8) . .
C9B C33 C60 118.1(13) . .
C60 C33 C9A 114.5(9) . .
C9B C33 P6 119.0(11) . .
C60 C33 P6 119.4(7) . .
C9A C33 P6 121.7(8) . .
C27 C34 C76 119.2(8) . .
C27 C34 P6 124.6(6) . .
C76 C34 P6 116.2(6) . .
C66 C35 C25 119.7(8) . .
C66 C35 H35 120.2 . .
C25 C35 H35 120.2 . .
C37 C36 C21 119.5(9) . .
C37 C36 H36 120.3 . .
C21 C36 H36 120.3 . .
C75 C37 C36 119.9(9) . .
C75 C37 H37 120.1 . .
C36 C37 H37 120.1 . .
C81 C38 C78 119.0(8) . .
C81 C38 P5 119.4(6) . .
C78 C38 P5 121.5(7) . .
C47 C40 C43 120.0(8) . .
C47 C40 H40 120.0 . .
C43 C40 H40 120.0 . .
C80 C42 P5 174.3(7) . .
C100 C43 C40 118.8(8) . .
C100 C43 C48 119.8(8) . .
C40 C43 C48 121.2(7) . .
C47 C45 C8A 118.6(8) . .
C47 C45 C80 122.3(8) . .
C8A C45 C80 119.0(8) . .
C45 C47 C40 120.7(8) . .
C45 C47 H47 119.6 . .
C40 C47 H47 119.6 . .
C32 C48 C43 175.4(10) . .
C93 C54 C7A 121(2) . .
C93 C54 P4 120.8(18) . .
C7A C54 P4 118.4(13) . .
C86 C60 C33 120.7(9) . .
C86 C60 H60 119.6 . .
C33 C60 H60 119.6 . .
C69 C62 C72 120.1(8) . .
C69 C62 H62 119.9 . .
C72 C62 H62 119.9 . .
C87 C63 C25 121.1(8) . .
C87 C63 H63 119.5 . .
C25 C63 H63 119.5 . .
C73 C66 C35 121.1(8) . .
C73 C66 H66 119.5 . .
C35 C66 H66 119.5 . .
C62 C69 C76 119.6(9) . .
C62 C69 H69 120.2 . .
C76 C69 H69 120.2 . .
C62 C72 C27 120.3(8) . .
C62 C72 H72 119.8 . .
C27 C72 H72 119.8 . .
C87 C73 C66 119.4(10) . .
C87 C73 H73 120.3 . .
C66 C73 H73 120.3 . .
C26 C75 C37 120.9(9) . .
C26 C75 H75 119.6 . .
C37 C75 H75 119.6 . .
C34 C76 C69 120.8(9) . .
C34 C76 H76 119.6 . .
C69 C76 H76 119.6 . .
C38 C78 C82 120.6(10) . .
C38 C78 H78 119.7 . .
C82 C78 H78 119.7 . .
C42 C80 C45 177.7(8) . .
C38 C81 C96 119.3(9) . .
C38 C81 H81 120.3 . .
C96 C81 H81 120.3 . .
C85 C82 C78 119.2(10) . .
C85 C82 H82 120.4 . .
C78 C82 H82 120.4 . .
C96 C85 C82 119.8(9) . .
C96 C85 H85 120.1 . .
C82 C85 H85 120.1 . .
C60 C86 C11B 114.3(17) . .
C60 C86 C11A 117.0(11) . .
C60 C86 H86 121.5 . .
C11B C86 H86 113.0 . .
C11A C86 H86 121.5 . .
C60 C86 H86A 122.9 . .
C11B C86 H86A 122.9 . .
C11A C86 H86A 109.8 . .
C63 C87 C73 120.2(10) . .
C63 C87 H87 119.9 . .
C73 C87 H87 119.9 . .
C54 C93 C10A 121.7(19) . .
C54 C93 H93 119.2 . .
C10A C93 H93 119.2 . .
C85 C96 C81 121.9(11) . .
C85 C96 H96 119.0 . .
C81 C96 H96 119.0 . .
C8A C100 C43 119.9(10) . .
C8A C100 H100 120.1 . .
C43 C100 H100 120.1 . .
C6A C4A C10A 120.0(17) . .
C6A C4A H4A 120.0 . .
C10A C4A H4A 120.0 . .
C7A C6A C4A 120.5(18) . .
C7A C6A H6A 119.8 . .
C4A C6A H6A 119.8 . .
C6A C7A C54 120.0(19) . .
C6A C7A H7A 120.0 . .
C54 C7A H7A 120.0 . .
C100 C8A C45 122.0(9) . .
C100 C8A H8A 119.0 . .
C45 C8A H8A 119.0 . .
C12A C9A C33 120.9(14) . .
C12A C9A H9A 119.6 . .
C33 C9A H9A 119.6 . .
C93 C10A C4A 117.0(17) . .
C93 C10A H10A 121.5 . .
C4A C10A H10A 121.5 . .
C12A C11A C86 120.8(16) . .
C12A C11A H11A 119.6 . .
C86 C11A H11A 119.6 . .
C11A C12A C9A 121.0(17) . .
C11A C12A H12A 119.5 . .
C9A C12A H12A 119.5 . .
C6B C7B C54A 124(3) . .
C6B C7B H7B 118.0 . .
C54A C7B H7B 118.0 . .
C93A C54A C7B 119(4) . .
C93A C54A P4 115(3) . .
C7B C54A P4 125(3) . .
C54A C93A C10B 120(4) . .
C54A C93A H93A 120.1 . .
C10B C93A H93A 120.1 . .
C4B C10B C93A 115(3) . .
C4B C10B H10B 122.4 . .
C93A C10B H10B 122.4 . .
C6B C4B C10B 124(3) . .
C6B C4B H4B 118.0 . .
C10B C4B H4B 118.0 . .
C4B C6B C7B 118(3) . .
C4B C6B H6B 121.1 . .
C7B C6B H6B 121.1 . .
C33 C9B C12B 118(2) . .
C33 C9B H9B 120.8 . .
C12B C9B H9B 120.8 . .
C11B C12B C9B 122(3) . .
C11B C12B H12B 119.2 . .
C9B C12B H12B 119.2 . .
C12B C11B C86 124(3) . .
C12B C11B H11B 118.2 . .
C86 C11B H11B 118.2 . .
C3S Cl4S C2S 114.3(13) . .
Cl4S C2S Cl3S 127.0(12) . .
Cl4S C2S H2SA 105.5 . .
Cl3S C2S H2SA 105.5 . .
Cl4S C2S H2SB 105.5 . .
Cl3S C2S H2SB 105.5 . .
H2SA C2S H2SB 106.1 . .
Cl4S C3S Cl5S 118.5(18) . .
Cl4S C3S H3SA 107.7 . .
Cl5S C3S H3SA 107.7 . .
Cl4S C3S H3SB 107.7 . .
Cl5S C3S H3SB 107.7 . .
H3SA C3S H3SB 107.1 . .
Cl1S C1S Cl2S 114.7(10) . .
Cl1S C1S H1SA 108.6 . .
Cl2S C1S H1SA 108.6 . .
Cl1S C1S H1SB 108.6 . .
Cl2S C1S H1SB 108.6 . .
H1SA C1S H1SB 107.6 . .
Cl7S C4S Cl6S 117.1(14) . .
Cl7S C4S H4SA 108.0 . .
Cl6S C4S H4SA 108.0 . .
Cl7S C4S H4SB 108.0 . .
Cl6S C4S H4SB 108.0 . .
H4SA C4S H4SB 107.3 . .

loop_
_geom_bond_atom_site_label_1
_geom_bond_atom_site_label_2
_geom_bond_distance
_geom_bond_site_symmetry_2
Au1 P2 2.3699(19) .
Au1 P1 2.3774(19) 2_657
Au1 P3 2.386(2) .
Au1 I1 2.9107(5) .
P3 C52 1.765(8) .
P3 C18 1.806(8) .
P3 C12 1.818(8) .
P2 C20 1.758(7) .
P2 C19 1.804(7) .
P2 C8 1.834(7) .
P1 C16 1.763(7) .
P1 C11 1.811(8) .
P1 C14 1.818(8) .
P1 Au1 2.3774(19) 2_657
C7 C20 1.207(10) .
C7 C9 1.432(10) .
C8 C84 1.372(12) .
C8 C22 1.393(11) .
C9 C15 1.394(11) .
C9 C24 1.397(11) 2_567
C10 C30 1.367(11) .
C10 C19 1.403(10) .
C10 H10 0.9500 .
C11 C79 1.361(12) .
C11 C51 1.383(11) .
C12 C57 1.358(11) .
C12 C61 1.390(13) .
C14 C44 1.360(11) .
C14 C83 1.383(11) .
C15 C24 1.386(10) .
C15 H15 0.9500 .
C16 C46 1.185(10) .
C18 C41 1.380(11) .
C18 C39 1.384(11) .
C19 C59 1.392(10) .
C22 C89 1.351(12) .
C22 H22 0.9500 .
C24 C9 1.397(11) 2_567
C24 H24 0.9500 .
C28 C30 1.381(11) .
C28 C68 1.388(11) .
C28 H28 0.9500 .
C30 H30 0.9500 .
C39 C49 1.368(12) .
C39 H39 0.9500 .
C41 C94 1.418(15) .
C41 H41 0.9500 .
C44 C55 1.387(13) .
C44 H44 0.9500 .
C46 C1A 1.431(10) .
C49 C74 1.347(14) .
C49 H49 0.9500 .
C51 C70 1.384(12) .
C51 H51 0.9500 .
C52 C53 1.186(11) .
C53 C1B 1.446(11) .
C55 C67 1.335(13) .
C55 H55 0.9500 .
C57 C64 1.415(12) .
C57 H57 0.9500 .
C59 C68 1.378(11) .
C59 H59 0.9500 .
C61 C90 1.379(13) .
C61 H61 0.9500 .
C64 C91 1.339(14) .
C64 H64 0.9500 .
C65 C97 1.349(15) .
C65 C70 1.391(14) .
C65 H65 0.9500 .
C67 C71 1.366(14) .
C67 H67 0.9500 .
C68 H68 0.9500 .
C70 H70 0.9500 .
C71 C83 1.389(12) .
C71 H71 0.9500 .
C74 C94 1.337(15) .
C74 H74 0.9500 .
C79 C97 1.382(14) .
C79 H79 0.9500 .
C83 H83 0.9500 .
C84 C5A 1.386(12) .
C84 H84 0.9500 .
C89 C95 1.365(15) .
C89 H89 0.9500 .
C90 C91 1.356(16) .
C90 H90 0.9500 .
C91 H91 0.9500 .
C94 H94 0.9500 .
C95 C5A 1.378(15) .
C95 H95 0.9500 .
C97 H97 0.9500 .
C5A H5A 0.9500 .
C1A C1D 1.326(12) .
C1A C1E 1.456(15) .
C1A C1FB 1.50(3) .
C1B C1C 1.305(12) .
C1B C1G 1.46(3) .
C1B C1F 1.495(15) .
C1C C1D 1.411(12) .
C1C H1C 0.9500 .
C1D H1D 0.9500 .
C1E C1F 1.386(15) .
C1E H1E 0.9500 .
C1F H1F 0.9500 .
C1FB C1G 1.36(3) .
C1FB H1FB 0.9500 .
C1G H1G 0.9500 .
Au2 P6 2.3521(19) .
Au2 P5 2.3688(19) 2_666
Au2 P4 2.374(2) .
Au2 I2 2.8832(6) .
P6 C13 1.777(7) .
P6 C34 1.823(8) .
P6 C33 1.828(8) .
P5 C42 1.753(8) .
P5 C38 1.820(7) .
P5 C21 1.833(8) .
P5 Au2 2.3688(19) 2_666
P4 C32 1.752(8) .
P4 C54A 1.81(5) .
P4 C25 1.822(8) .
P4 C54 1.86(3) .
C5 C6 1.377(10) .
C5 C17 1.381(10) 2_656
C5 C23 1.439(9) .
C6 C17 1.368(10) .
C6 H6 0.9500 .
C13 C23 1.182(9) .
C17 C5 1.381(10) 2_656
C17 H17 0.9500 .
C21 C29 1.389(10) .
C21 C36 1.395(11) .
C25 C35 1.381(10) .
C25 C63 1.389(11) .
C26 C29 1.354(11) .
C26 C75 1.364(13) .
C26 H26 0.9500 .
C27 C34 1.371(11) .
C27 C72 1.391(11) .
C27 H27 0.9500 .
C29 H29 0.9500 .
C32 C48 1.206(11) .
C33 C9B 1.31(3) .
C33 C60 1.418(12) .
C33 C9A 1.438(17) .
C34 C76 1.382(11) .
C35 C66 1.371(12) .
C35 H35 0.9500 .
C36 C37 1.381(13) .
C36 H36 0.9500 .
C37 C75 1.367(13) .
C37 H37 0.9500 .
C38 C81 1.361(12) .
C38 C78 1.366(11) .
C40 C47 1.369(11) .
C40 C43 1.402(11) .
C40 H40 0.9500 .
C42 C80 1.195(10) .
C43 C100 1.360(12) .
C43 C48 1.423(11) .
C45 C47 1.359(11) .
C45 C8A 1.371(14) .
C45 C80 1.447(11) .
C47 H47 0.9500 .
C54 C93 1.37(2) .
C54 C7A 1.38(3) .
C60 C86 1.380(13) .
C60 H60 0.9500 .
C62 C69 1.369(14) .
C62 C72 1.370(12) .
C62 H62 0.9500 .
C63 C87 1.357(13) .
C63 H63 0.9500 .
C66 C73 1.368(13) .
C66 H66 0.9500 .
C69 C76 1.385(13) .
C69 H69 0.9500 .
C72 H72 0.9500 .
C73 C87 1.368(13) .
C73 H73 0.9500 .
C75 H75 0.9500 .
C76 H76 0.9500 .
C78 C82 1.410(13) .
C78 H78 0.9500 .
C81 C96 1.387(12) .
C81 H81 0.9500 .
C82 C85 1.347(16) .
C82 H82 0.9500 .
C85 C96 1.339(15) .
C85 H85 0.9500 .
C86 C11B 1.38(3) .
C86 C11A 1.46(2) .
C86 H86 0.9500 .
C86 H86A 0.9500 .
C87 H87 0.9500 .
C93 C10A 1.40(2) .
C93 H93 0.9500 .
C96 H96 0.9500 .
C100 C8A 1.360(14) .
C100 H100 0.9500 .
C4A C6A 1.41(3) .
C4A C10A 1.41(3) .
C4A H4A 0.9500 .
C6A C7A 1.35(2) .
C6A H6A 0.9500 .
C7A H7A 0.9500 .
C8A H8A 0.9500 .
C9A C12A 1.38(2) .
C9A H9A 0.9500 .
C10A H10A 0.9500 .
C11A C12A 1.32(2) .
C11A H11A 0.9500 .
C12A H12A 0.9500 .
C7B C6B 1.35(4) .
C7B C54A 1.38(5) .
C7B H7B 0.9500 .
C54A C93A 1.34(4) .
C93A C10B 1.46(5) .
C93A H93A 0.9500 .
C10B C4B 1.43(5) .
C10B H10B 0.9500 .
C4B C6B 1.32(4) .
C4B H4B 0.9500 .
C6B H6B 0.9500 .
C9B C12B 1.44(4) .
C9B H9B 0.9500 .
C12B C11B 1.23(4) .
C12B H12B 0.9500 .
C11B H11B 0.9500 .
Cl4S C3S 1.54(3) .
Cl4S C2S 1.590(19) .
Cl3S C2S 1.593(19) .
C2S H2SA 0.9900 .
C2S H2SB 0.9900 .
Cl5S C3S 1.73(3) .
C3S H3SA 0.9900 .
C3S H3SB 0.9900 .
Cl2S C1S 1.740(17) .
Cl1S C1S 1.714(18) .
C1S H1SA 0.9900 .
C1S H1SB 0.9900 .
Cl6S C4S 1.738(18) .
Cl7S C4S 1.713(18) .
C4S H4SA 0.9900 .
C4S H4SB 0.9900 .
